data_4507028
loop_
_publ_author_name
'Cai, Song-Liang'
'Zheng, Sheng-Run'
'Wen, Zhen-Zhen'
'Fan, Jun'
'Zhang, Wei-Guang'

_publ_section_title
;
 A Series of New Three-Dimensional d--f Heterometallic Coordination
 Polymers with Rare 10-ConnectedbctNet Topology Based on Planar
 Hexanuclear Heterometallic Second Building Units
;
_journal_issue 11
_journal_name_full 'Crystal Growth &amp; Design'
_journal_page_first 5737
_journal_paper_doi 10.1021/cg301256g
_journal_volume 12
_journal_year 2012
_chemical_formula_moiety 'C22 H12 Co Gd N5 O8, 3(H2 O)'
_chemical_formula_sum 'C22 H18 Co Gd N5 O11'
_chemical_formula_weight 744.59
_chemical_name_systematic
; 
 ? 
;
_space_group_IT_number 14
_symmetry_cell_setting monoclinic
_symmetry_space_group_name_Hall '-P 2ybc'
_symmetry_space_group_name_H-M 'P 1 21/c 1'
_atom_sites_solution_hydrogens geom
_atom_sites_solution_primary direct
_atom_sites_solution_secondary difmap
_audit_creation_method SHELXL-97
_cell_angle_alpha 90.00
_cell_angle_beta 120.299(5)
_cell_angle_gamma 90.00
_cell_formula_units_Z 4
_cell_length_a 10.6962(15)
_cell_length_b 12.9763(18)
_cell_length_c 20.7848(19)
_cell_measurement_reflns_used 5371
_cell_measurement_temperature 298(2)
_cell_measurement_theta_max 27.86
_cell_measurement_theta_min 2.23
_cell_volume 2490.8(6)
_computing_cell_refinement 'Bruker SAINT'
_computing_data_collection 'Bruker APEX2'
_computing_data_reduction 'Bruker SAINT'
_computing_molecular_graphics 'Bruker SHELXTL'
_computing_publication_material 'Bruker SHELXTL'
_computing_structure_refinement 'SHELXL-97 (Sheldrick, 2008)'
_computing_structure_solution 'SHELXS-97 (Sheldrick, 2008)'
_diffrn_ambient_temperature 298(2)
_diffrn_measured_fraction_theta_full 0.990
_diffrn_measured_fraction_theta_max 0.990
_diffrn_radiation_monochromator graphite
_diffrn_radiation_source 'fine-focus sealed tube'
_diffrn_radiation_type MoK\a
_diffrn_radiation_wavelength 0.71073
_diffrn_reflns_av_R_equivalents 0.0340
_diffrn_reflns_av_sigmaI/netI 0.0434
_diffrn_reflns_limit_h_max 13
_diffrn_reflns_limit_h_min -12
_diffrn_reflns_limit_k_max 11
_diffrn_reflns_limit_k_min -15
_diffrn_reflns_limit_l_max 25
_diffrn_reflns_limit_l_min -25
_diffrn_reflns_number 13290
_diffrn_reflns_theta_full 26.00
_diffrn_reflns_theta_max 26.00
_diffrn_reflns_theta_min 1.94
_exptl_absorpt_coefficient_mu 3.377
_exptl_absorpt_correction_T_max 0.5237
_exptl_absorpt_correction_T_min 0.4515
_exptl_absorpt_correction_type multi-scan
_exptl_absorpt_process_details 'SADABS (Sheldrick, 1996)'
_exptl_crystal_colour red
_exptl_crystal_density_diffrn 1.986
_exptl_crystal_density_method 'not measured'
_exptl_crystal_description block
_exptl_crystal_F_000 1456
_exptl_crystal_size_max 0.28
_exptl_crystal_size_mid 0.25
_exptl_crystal_size_min 0.22
_refine_diff_density_max 0.781
_refine_diff_density_min -0.715
_refine_diff_density_rms 0.117
_refine_ls_extinction_method none
_refine_ls_goodness_of_fit_ref 1.074
_refine_ls_hydrogen_treatment constr
_refine_ls_matrix_type full
_refine_ls_number_parameters 361
_refine_ls_number_reflns 4833
_refine_ls_number_restraints 18
_refine_ls_restrained_S_all 1.077
_refine_ls_R_factor_all 0.0411
_refine_ls_R_factor_gt 0.0305
_refine_ls_shift/su_max 0.001
_refine_ls_shift/su_mean 0.000
_refine_ls_structure_factor_coef Fsqd
_refine_ls_weighting_details 'calc w=1/[\s^2^(Fo^2^)+(0.0291P)^2^+2.4927P] where P=(Fo^2^+2Fc^2^)/3'
_refine_ls_weighting_scheme calc
_refine_ls_wR_factor_gt 0.0689
_refine_ls_wR_factor_ref 0.0739
_reflns_number_gt 4035
_reflns_number_total 4833
_reflns_threshold_expression >2sigma(I)
_cod_data_source_file cg301256g_si_002.cif
_cod_data_source_block Gd-Co
_cod_depositor_comments
;
The following automatic conversions were performed:

'_symmetry_cell_setting' value 'Monoclinic' changed to 'monoclinic'
according to /home/saulius/struct/CIF-dictionaries/cif_core.dic
dictionary named 'cif_core.dic' version 2.4.2 from
2011-04-26.

'_refine_ls_hydrogen_treatment' value 'CONSTR' changed
to 'constr' according to
/home/saulius/struct/CIF-dictionaries/cif_core.dic dictionary named
'cif_core.dic' version 2.4.2 from 2011-04-26.

Automatic conversion script
Id: cif_fix_values 1891 2012-01-12 08:04:46Z andrius 
;
_cod_original_cell_volume 2490.8(5)
_cod_original_sg_symbol_H-M 'P2(1)/c  '
_cod_database_code 4507028

loop_
_symmetry_equiv_pos_as_xyz
'x, y, z'
'-x, y+1/2, -z+1/2'
'-x, -y, -z'
'x, -y-1/2, z-1/2'

loop_
_atom_site_label
_atom_site_type_symbol
_atom_site_fract_x
_atom_site_fract_y
_atom_site_fract_z
_atom_site_U_iso_or_equiv
_atom_site_adp_type
_atom_site_occupancy
_atom_site_symmetry_multiplicity
_atom_site_calc_flag
_atom_site_refinement_flags
Gd1 Gd 0.07210(2) 0.641968(16) 1.007980(11) 0.01564(8) Uani 1 1 d .
Co1 Co 0.03149(6) 0.65209(5) 0.77162(3) 0.01870(14) Uani 1 1 d .
O1 O 0.0208(3) 0.6113(2) 0.87254(15) 0.0169(7) Uani 1 1 d .
O2 O -0.0463(3) 0.4882(2) 0.92079(15) 0.0189(7) Uani 1 1 d .
O3 O -0.0252(4) 0.2662(3) 0.91290(18) 0.0376(9) Uani 1 1 d .
O4 O -0.0431(4) 0.1653(2) 0.82343(18) 0.0315(8) Uani 1 1 d .
O7 O 0.2875(4) 0.7301(3) 1.02113(19) 0.0405(10) Uani 1 1 d .
O8 O 0.3050(4) 0.6758(4) 1.1256(2) 0.0520(12) Uani 1 1 d .
O5 O -0.1913(3) 0.6476(3) 0.9473(2) 0.0321(8) Uani 1 1 d .
O6 O 0.2393(3) 0.5078(3) 1.02333(19) 0.0341(9) Uani 1 1 d .
N1 N 0.0049(4) 0.4900(3) 0.76313(19) 0.0186(8) Uani 1 1 d .
N2 N -0.0291(4) 0.3186(3) 0.7433(2) 0.0236(9) Uani 1 1 d .
N3 N 0.0053(5) 0.3191(3) 0.5536(2) 0.0293(10) Uani 1 1 d .
N5 N 0.7965(4) 0.8275(3) 1.2138(2) 0.0298(10) Uani 1 1 d .
N4 N -0.7328(4) 0.6427(3) 0.8407(2) 0.0291(10) Uani 1 1 d .
C1 C -0.0169(4) 0.5178(3) 0.8721(2) 0.0155(9) Uani 1 1 d .
C2 C -0.0199(5) 0.4486(3) 0.8161(2) 0.0179(9) Uani 1 1 d .
C3 C -0.0377(5) 0.3425(3) 0.8051(2) 0.0225(10) Uani 1 1 d .
C4 C -0.0397(5) 0.2534(4) 0.8501(3) 0.0264(11) Uani 1 1 d .
C5 C 0.0002(5) 0.4092(3) 0.7211(2) 0.0211(10) Uani 1 1 d .
C6 C 0.0357(5) 0.4099(4) 0.6613(2) 0.0239(10) Uani 1 1 d .
C7 C 0.1471(6) 0.4675(4) 0.6634(3) 0.0352(13) Uani 1 1 d .
H7 H 0.1977 0.5151 0.7013 0.042 Uiso 1 1 calc R
C8 C 0.1816(7) 0.4530(4) 0.6081(3) 0.0483(16) Uani 1 1 d .
H8 H 0.2516 0.4938 0.6066 0.058 Uiso 1 1 calc R
C9 C 0.1111(7) 0.3776(4) 0.5557(3) 0.0448(15) Uani 1 1 d .
H9 H 0.1376 0.3665 0.5200 0.054 Uiso 1 1 calc R
C10 C -0.0319(5) 0.3387(4) 0.6045(2) 0.0268(11) Uani 1 1 d .
H10 H -0.1091 0.3019 0.6017 0.032 Uiso 1 1 calc R
C17 C 0.3580(6) 0.7196(4) 1.0902(3) 0.0378(13) Uani 1 1 d .
C18 C 0.5106(6) 0.7591(4) 1.1332(3) 0.0358(13) Uani 1 1 d .
C19 C 0.5852(6) 0.7601(5) 1.2097(3) 0.0422(14) Uani 1 1 d .
H19 H 0.5406 0.7373 1.2356 0.051 Uiso 1 1 calc R
C22 C 0.5794(6) 0.7946(5) 1.0972(3) 0.0527(17) Uani 1 1 d .
H22 H 0.5317 0.7964 1.0454 0.063 Uiso 1 1 calc R
C20 C 0.7255(5) 0.7945(4) 1.2479(3) 0.0389(14) Uani 1 1 d .
H20 H 0.7737 0.7951 1.2997 0.047 Uiso 1 1 calc R
C21 C 0.7227(6) 0.8282(5) 1.1397(3) 0.0508(17) Uani 1 1 d .
H21 H 0.7688 0.8523 1.1148 0.061 Uiso 1 1 calc R
C11 C -0.2746(5) 0.5805(4) 0.9485(2) 0.0241(10) Uani 1 1 d .
C12 C -0.4344(5) 0.6059(4) 0.9118(3) 0.0251(11) Uani 1 1 d .
C16 C -0.5278(5) 0.5347(4) 0.9130(3) 0.0363(13) Uani 1 1 d .
H16 H -0.4930 0.4717 0.9368 0.044 Uiso 1 1 calc R
C13 C -0.4935(6) 0.6975(4) 0.8752(3) 0.0400(14) Uani 1 1 d .
H13 H -0.4341 0.7491 0.8742 0.048 Uiso 1 1 calc R
C15 C -0.6741(5) 0.5568(4) 0.8786(3) 0.0393(14) Uani 1 1 d .
H15 H -0.7347 0.5088 0.8824 0.047 Uiso 1 1 calc R
C14 C -0.6417(5) 0.7121(4) 0.8400(3) 0.0398(14) Uani 1 1 d .
H14 H -0.6797 0.7736 0.8146 0.048 Uiso 1 1 calc R
O1W O 0.4106(10) 0.9550(8) 0.7539(5) 0.211(4) Uani 1 1 d U
H1WA H 0.5106 0.9611 0.7691 0.253 Uiso 1 1 d R
H1WB H 0.3858 0.9062 0.7121 0.253 Uiso 1 1 d R
O2W O 0.312(3) 0.956(2) 0.9788(14) 0.580(16) Uani 1 1 d U
H2WA H 0.2947 0.8968 0.9902 0.696 Uiso 1 1 d R
H2WB H 0.2894 0.9541 0.9333 0.696 Uiso 1 1 d R
O3W O 0.460(3) 0.9437(19) 0.8980(14) 0.547(15) Uani 1 1 d U
H3WA H 0.4425 0.9668 0.8560 0.656 Uiso 1 1 d R
H3WB H 0.5432 0.9649 0.9307 0.656 Uiso 1 1 d R

loop_
_atom_site_aniso_label
_atom_site_aniso_U_11
_atom_site_aniso_U_22
_atom_site_aniso_U_33
_atom_site_aniso_U_23
_atom_site_aniso_U_13
_atom_site_aniso_U_12
Gd1 0.01633(12) 0.01699(13) 0.01373(12) -0.00032(9) 0.00767(9) -0.00233(9)
Co1 0.0190(3) 0.0191(3) 0.0188(3) 0.0037(2) 0.0101(3) 0.0022(3)
O1 0.0211(16) 0.0133(16) 0.0166(15) -0.0013(12) 0.0096(13) -0.0005(12)
O2 0.0268(17) 0.0181(17) 0.0152(15) -0.0007(13) 0.0132(13) -0.0009(14)
O3 0.068(3) 0.027(2) 0.0275(19) -0.0041(16) 0.0314(19) -0.0002(18)
O4 0.055(2) 0.0177(18) 0.0322(19) -0.0049(15) 0.0300(18) -0.0051(16)
O7 0.0263(19) 0.045(2) 0.032(2) 0.0111(17) 0.0014(17) -0.0117(17)
O8 0.036(2) 0.088(3) 0.026(2) -0.008(2) 0.0107(18) -0.026(2)
O5 0.0190(17) 0.029(2) 0.045(2) 0.0006(16) 0.0141(16) 0.0017(15)
O6 0.0219(18) 0.033(2) 0.046(2) 0.0104(17) 0.0163(16) 0.0068(16)
N1 0.025(2) 0.016(2) 0.0164(19) 0.0007(15) 0.0116(16) 0.0003(16)
N2 0.026(2) 0.022(2) 0.025(2) -0.0042(17) 0.0148(18) -0.0028(17)
N3 0.043(3) 0.027(2) 0.032(2) -0.0036(18) 0.030(2) -0.005(2)
N5 0.024(2) 0.028(2) 0.030(2) -0.0024(18) 0.0090(19) -0.0063(18)
N4 0.018(2) 0.033(2) 0.034(2) 0.008(2) 0.0121(18) 0.0027(19)
C1 0.014(2) 0.017(2) 0.014(2) 0.0024(17) 0.0062(18) 0.0038(18)
C2 0.022(2) 0.018(2) 0.016(2) -0.0004(18) 0.0119(19) -0.0014(19)
C3 0.023(2) 0.025(3) 0.021(2) -0.0043(19) 0.012(2) -0.006(2)
C4 0.033(3) 0.024(3) 0.023(3) -0.002(2) 0.015(2) -0.001(2)
C5 0.025(2) 0.020(2) 0.019(2) 0.0008(19) 0.012(2) -0.003(2)
C6 0.035(3) 0.018(3) 0.021(2) 0.000(2) 0.017(2) 0.002(2)
C7 0.045(3) 0.027(3) 0.043(3) -0.010(2) 0.029(3) -0.008(2)
C8 0.067(4) 0.038(4) 0.067(4) -0.013(3) 0.054(4) -0.018(3)
C9 0.068(4) 0.037(3) 0.046(4) -0.006(3) 0.042(3) -0.004(3)
C10 0.037(3) 0.028(3) 0.023(3) 0.000(2) 0.021(2) 0.000(2)
C17 0.032(3) 0.037(3) 0.040(3) -0.006(3) 0.014(3) -0.012(3)
C18 0.028(3) 0.039(3) 0.037(3) 0.001(3) 0.014(3) -0.006(2)
C19 0.031(3) 0.057(4) 0.036(3) -0.007(3) 0.014(3) -0.011(3)
C22 0.032(3) 0.081(5) 0.029(3) 0.003(3) 0.004(3) -0.017(3)
C20 0.029(3) 0.048(4) 0.032(3) -0.008(3) 0.009(2) -0.011(3)
C21 0.034(3) 0.071(5) 0.039(3) 0.008(3) 0.012(3) -0.016(3)
C11 0.020(2) 0.027(3) 0.025(3) 0.000(2) 0.011(2) 0.002(2)
C12 0.019(2) 0.025(3) 0.027(3) 0.003(2) 0.009(2) 0.003(2)
C16 0.020(3) 0.044(3) 0.042(3) 0.017(3) 0.013(2) 0.008(2)
C13 0.025(3) 0.032(3) 0.059(4) 0.008(3) 0.019(3) 0.001(2)
C15 0.025(3) 0.046(4) 0.044(3) 0.019(3) 0.016(3) -0.003(3)
C14 0.025(3) 0.034(3) 0.052(4) 0.015(3) 0.012(3) 0.004(2)
O1W 0.182(8) 0.229(10) 0.186(8) -0.089(7) 0.066(6) 0.005(7)
O2W 0.56(2) 0.63(2) 0.56(2) -0.017(17) 0.287(17) -0.041(17)
O3W 0.57(2) 0.54(2) 0.54(2) -0.051(17) 0.293(17) -0.023(17)

loop_
_atom_type_symbol
_atom_type_description
_atom_type_scat_dispersion_real
_atom_type_scat_dispersion_imag
_atom_type_scat_source
C C 0.0033 0.0016 'International Tables Vol C Tables 4.2.6.8 and 6.1.1.4'
Co Co 0.3494 0.9721 'International Tables Vol C Tables 4.2.6.8 and 6.1.1.4'
Gd Gd -0.1653 3.9035 'International Tables Vol C Tables 4.2.6.8 and 6.1.1.4'
N N 0.0061 0.0033 'International Tables Vol C Tables 4.2.6.8 and 6.1.1.4'
O O 0.0106 0.0060 'International Tables Vol C Tables 4.2.6.8 and 6.1.1.4'
H H 0.0000 0.0000 'International Tables Vol C Tables 4.2.6.8 and 6.1.1.4'

loop_
_geom_angle_atom_site_label_1
_geom_angle_atom_site_label_2
_geom_angle_atom_site_label_3
_geom_angle
_geom_angle_site_symmetry_1
_geom_angle_site_symmetry_3
O3 Gd1 O2 77.48(11) 3_567 3_567
O3 Gd1 O6 134.68(12) 3_567 .
O2 Gd1 O6 73.23(11) 3_567 .
O3 Gd1 O5 74.96(13) 3_567 .
O2 Gd1 O5 82.84(11) 3_567 .
O6 Gd1 O5 132.83(11) . .
O3 Gd1 O7 102.20(14) 3_567 .
O2 Gd1 O7 131.62(11) 3_567 .
O6 Gd1 O7 74.26(12) . .
O5 Gd1 O7 144.71(12) . .
O3 Gd1 O8 71.07(14) 3_567 .
O2 Gd1 O8 83.44(12) 3_567 .
O6 Gd1 O8 71.87(14) . .
O5 Gd1 O8 145.35(13) . .
O7 Gd1 O8 52.68(12) . .
O3 Gd1 N3 75.99(12) 3_567 2_556
O2 Gd1 N3 148.15(11) 3_567 2_556
O6 Gd1 N3 138.62(12) . 2_556
O5 Gd1 N3 73.52(12) . 2_556
O7 Gd1 N3 71.74(13) . 2_556
O8 Gd1 N3 104.08(14) . 2_556
O3 Gd1 O2 134.99(11) 3_567 .
O2 Gd1 O2 73.30(10) 3_567 .
O6 Gd1 O2 66.30(11) . .
O5 Gd1 O2 68.12(10) . .
O7 Gd1 O2 122.80(11) . .
O8 Gd1 O2 136.34(13) . .
N3 Gd1 O2 115.26(12) 2_556 .
O3 Gd1 O1 148.53(11) 3_567 .
O2 Gd1 O1 122.78(9) 3_567 .
O6 Gd1 O1 76.70(11) . .
O5 Gd1 O1 83.56(11) . .
O7 Gd1 O1 82.30(11) . .
O8 Gd1 O1 130.21(11) . .
N3 Gd1 O1 76.03(11) 2_556 .
O2 Gd1 O1 50.11(9) . .
O3 Gd1 Gd1 109.25(9) 3_567 3_567
O2 Gd1 Gd1 38.45(7) 3_567 3_567
O6 Gd1 Gd1 64.34(8) . 3_567
O5 Gd1 Gd1 71.56(8) . 3_567
O7 Gd1 Gd1 138.42(9) . 3_567
O8 Gd1 Gd1 113.67(10) . 3_567
N3 Gd1 Gd1 141.61(10) 2_556 3_567
O2 Gd1 Gd1 34.85(6) . 3_567
O1 Gd1 Gd1 84.64(6) . 3_567
O4 Co1 N1 94.23(13) 2_556 .
O4 Co1 N2 77.41(13) 2_556 2_556
N1 Co1 N2 168.67(14) . 2_556
O4 Co1 N5 94.10(15) 2_556 4_475
N1 Co1 N5 90.33(15) . 4_475
N2 Co1 N5 82.77(15) 2_556 4_475
O4 Co1 N4 91.53(15) 2_556 1_655
N1 Co1 N4 93.50(14) . 1_655
N2 Co1 N4 94.34(15) 2_556 1_655
N5 Co1 N4 172.95(16) 4_475 1_655
O4 Co1 O1 171.02(12) 2_556 .
N1 Co1 O1 76.91(12) . .
N2 Co1 O1 111.56(13) 2_556 .
N5 Co1 O1 87.46(14) 4_475 .
N4 Co1 O1 87.63(13) 1_655 .
C1 O1 Co1 112.7(3) . .
C1 O1 Gd1 92.7(2) . .
Co1 O1 Gd1 153.95(13) . .
C1 O2 Gd1 151.5(3) . 3_567
C1 O2 Gd1 95.5(2) . .
Gd1 O2 Gd1 106.70(10) 3_567 .
C4 O3 Gd1 150.3(3) . 3_567
C4 O4 Co1 119.8(3) . 2_546
C17 O7 Gd1 93.7(3) . .
C17 O8 Gd1 91.6(3) . .
C11 O5 Gd1 128.0(3) . .
C11 O6 Gd1 138.8(3) 3_567 .
C5 N1 C2 104.9(4) . .
C5 N1 Co1 141.7(3) . .
C2 N1 Co1 113.3(3) . .
C5 N2 C3 105.0(4) . .
C5 N2 Co1 143.0(3) . 2_546
C3 N2 Co1 110.9(3) . 2_546
C10 N3 C9 116.8(4) . .
C10 N3 Gd1 114.8(3) . 2_546
C9 N3 Gd1 125.4(3) . 2_546
C21 N5 C20 116.8(5) . .
C21 N5 Co1 118.8(4) . 4_676
C20 N5 Co1 123.1(3) . 4_676
C15 N4 C14 116.4(4) . .
C15 N4 Co1 118.7(3) . 1_455
C14 N4 Co1 124.3(3) . 1_455
O2 C1 O1 119.2(4) . .
O2 C1 C2 122.6(4) . .
O1 C1 C2 118.1(4) . .
N1 C2 C3 108.8(4) . .
N1 C2 C1 117.8(4) . .
C3 C2 C1 133.4(4) . .
N2 C3 C2 108.0(4) . .
N2 C3 C4 116.1(4) . .
C2 C3 C4 135.0(4) . .
O3 C4 O4 122.8(4) . .
O3 C4 C3 121.2(4) . .
O4 C4 C3 115.6(4) . .
N1 C5 N2 113.1(4) . .
N1 C5 C6 126.9(4) . .
N2 C5 C6 119.7(4) . .
C10 C6 C7 117.2(4) . .
C10 C6 C5 118.0(4) . .
C7 C6 C5 124.1(4) . .
C8 C7 C6 119.0(5) . .
C8 C7 H7 120.5 . .
C6 C7 H7 120.5 . .
C9 C8 C7 119.0(5) . .
C9 C8 H8 120.5 . .
C7 C8 H8 120.5 . .
N3 C9 C8 123.0(5) . .
N3 C9 H9 118.5 . .
C8 C9 H9 118.5 . .
N3 C10 C6 124.7(5) . .
N3 C10 H10 117.6 . .
C6 C10 H10 117.6 . .
O7 C17 O8 122.0(5) . .
O7 C17 C18 119.5(5) . .
O8 C17 C18 118.5(5) . .
C22 C18 C19 118.2(5) . .
C22 C18 C17 120.8(5) . .
C19 C18 C17 121.0(5) . .
C20 C19 C18 120.1(5) . .
C20 C19 H19 120.0 . .
C18 C19 H19 120.0 . .
C18 C22 C21 118.8(5) . .
C18 C22 H22 120.6 . .
C21 C22 H22 120.6 . .
N5 C20 C19 122.8(5) . .
N5 C20 H20 118.6 . .
C19 C20 H20 118.6 . .
N5 C21 C22 123.4(6) . .
N5 C21 H21 118.3 . .
C22 C21 H21 118.3 . .
O5 C11 O6 126.4(4) . 3_567
O5 C11 C12 118.1(4) . .
O6 C11 C12 115.5(4) 3_567 .
C16 C12 C13 117.1(4) . .
C16 C12 C11 119.4(4) . .
C13 C12 C11 123.5(5) . .
C12 C16 C15 119.7(5) . .
C12 C16 H16 120.1 . .
C15 C16 H16 120.1 . .
C12 C13 C14 119.5(5) . .
C12 C13 H13 120.2 . .
C14 C13 H13 120.2 . .
N4 C15 C16 123.6(5) . .
N4 C15 H15 118.2 . .
C16 C15 H15 118.2 . .
N4 C14 C13 123.5(5) . .
N4 C14 H14 118.3 . .
C13 C14 H14 118.3 . .
H1WA O1W H1WB 95.9 . .
H2WA O2W H2WB 107.7 . .
H3WA O3W H3WB 107.7 . .

loop_
_geom_bond_atom_site_label_1
_geom_bond_atom_site_label_2
_geom_bond_distance
_geom_bond_site_symmetry_2
Gd1 O3 2.282(3) 3_567
Gd1 O2 2.353(3) 3_567
Gd1 O6 2.399(3) .
Gd1 O5 2.439(3) .
Gd1 O7 2.461(3) .
Gd1 O8 2.496(4) .
Gd1 N3 2.557(4) 2_556
Gd1 O2 2.560(3) .
Gd1 O1 2.613(3) .
Co1 O4 2.048(3) 2_556
Co1 N1 2.118(4) .
Co1 N2 2.181(4) 2_556
Co1 N5 2.187(4) 4_475
Co1 N4 2.187(4) 1_655
Co1 O1 2.221(3) .
O1 C1 1.277(5) .
O2 C1 1.262(5) .
O2 Gd1 2.353(3) 3_567
O3 C4 1.246(5) .
O3 Gd1 2.282(3) 3_567
O4 C4 1.262(5) .
O4 Co1 2.048(3) 2_546
O7 C17 1.248(6) .
O8 C17 1.267(6) .
O5 C11 1.255(6) .
O6 C11 1.256(6) 3_567
N1 C5 1.349(5) .
N1 C2 1.366(5) .
N2 C5 1.356(6) .
N2 C3 1.369(6) .
N2 Co1 2.181(4) 2_546
N3 C10 1.330(6) .
N3 C9 1.345(7) .
N3 Gd1 2.557(4) 2_546
N5 C21 1.330(7) .
N5 C20 1.345(7) .
N5 Co1 2.187(4) 4_676
N4 C15 1.327(6) .
N4 C14 1.331(6) .
N4 Co1 2.187(4) 1_455
C1 C2 1.457(6) .
C2 C3 1.392(6) .
C3 C4 1.495(6) .
C5 C6 1.471(6) .
C6 C10 1.382(6) .
C6 C7 1.388(7) .
C7 C8 1.386(7) .
C7 H7 0.9300 .
C8 C9 1.372(7) .
C8 H8 0.9300 .
C9 H9 0.9300 .
C10 H10 0.9300 .
C17 C18 1.502(7) .
C18 C22 1.367(8) .
C18 C19 1.372(7) .
C19 C20 1.371(7) .
C19 H19 0.9300 .
C22 C21 1.398(7) .
C22 H22 0.9300 .
C20 H20 0.9300 .
C21 H21 0.9300 .
C11 O6 1.256(6) 3_567
C11 C12 1.515(6) .
C12 C16 1.371(7) .
C12 C13 1.380(7) .
C16 C15 1.383(7) .
C16 H16 0.9300 .
C13 C14 1.384(7) .
C13 H13 0.9300 .
C15 H15 0.9300 .
C14 H14 0.9300 .
O1W H1WA 0.9529 .
O1W H1WB 0.9965 .
O2W H2WA 0.8501 .
O2W H2WB 0.8501 .
O3W H3WA 0.8501 .
O3W H3WB 0.8500 .

loop_
_geom_torsion_atom_site_label_1
_geom_torsion_atom_site_label_2
_geom_torsion_atom_site_label_3
_geom_torsion_atom_site_label_4
_geom_torsion
_geom_torsion_site_symmetry_1
_geom_torsion_site_symmetry_4
N1 Co1 O1 C1 -9.9(3) . .
N2 Co1 O1 C1 162.3(3) 2_556 .
N5 Co1 O1 C1 81.1(3) 4_475 .
N4 Co1 O1 C1 -104.0(3) 1_655 .
N1 Co1 O1 Gd1 156.0(3) . .
N2 Co1 O1 Gd1 -31.9(3) 2_556 .
N5 Co1 O1 Gd1 -113.1(3) 4_475 .
N4 Co1 O1 Gd1 61.8(3) 1_655 .
O3 Gd1 O1 C1 -122.3(3) 3_567 .
O2 Gd1 O1 C1 1.7(3) 3_567 .
O6 Gd1 O1 C1 61.3(2) . .
O5 Gd1 O1 C1 -75.5(2) . .
O7 Gd1 O1 C1 136.9(2) . .
O8 Gd1 O1 C1 113.1(3) . .
N3 Gd1 O1 C1 -150.1(3) 2_556 .
O2 Gd1 O1 C1 -8.7(2) . .
Gd1 Gd1 O1 C1 -3.5(2) 3_567 .
O3 Gd1 O1 Co1 70.8(4) 3_567 .
O2 Gd1 O1 Co1 -165.3(3) 3_567 .
O6 Gd1 O1 Co1 -105.6(3) . .
O5 Gd1 O1 Co1 117.5(3) . .
O7 Gd1 O1 Co1 -30.1(3) . .
O8 Gd1 O1 Co1 -53.8(4) . .
N3 Gd1 O1 Co1 43.0(3) 2_556 .
O2 Gd1 O1 Co1 -175.7(4) . .
Gd1 Gd1 O1 Co1 -170.5(3) 3_567 .
O3 Gd1 O2 C1 146.3(2) 3_567 .
O2 Gd1 O2 C1 -162.0(3) 3_567 .
O6 Gd1 O2 C1 -83.4(3) . .
O5 Gd1 O2 C1 109.1(3) . .
O7 Gd1 O2 C1 -32.8(3) . .
O8 Gd1 O2 C1 -101.2(3) . .
N3 Gd1 O2 C1 50.9(3) 2_556 .
O1 Gd1 O2 C1 8.9(2) . .
Gd1 Gd1 O2 C1 -162.0(3) 3_567 .
O3 Gd1 O2 Gd1 -51.70(19) 3_567 3_567
O2 Gd1 O2 Gd1 0.0 3_567 3_567
O6 Gd1 O2 Gd1 78.62(13) . 3_567
O5 Gd1 O2 Gd1 -88.86(13) . 3_567
O7 Gd1 O2 Gd1 129.17(12) . 3_567
O8 Gd1 O2 Gd1 60.84(19) . 3_567
N3 Gd1 O2 Gd1 -147.03(12) 2_556 3_567
O1 Gd1 O2 Gd1 170.89(17) . 3_567
O3 Gd1 O7 C17 54.8(4) 3_567 .
O2 Gd1 O7 C17 -29.2(4) 3_567 .
O6 Gd1 O7 C17 -78.5(3) . .
O5 Gd1 O7 C17 136.0(3) . .
O8 Gd1 O7 C17 0.4(3) . .
N3 Gd1 O7 C17 125.4(4) 2_556 .
O2 Gd1 O7 C17 -125.8(3) . .
O1 Gd1 O7 C17 -156.8(3) . .
Gd1 Gd1 O7 C17 -83.9(4) 3_567 .
O3 Gd1 O8 C17 -123.3(4) 3_567 .
O2 Gd1 O8 C17 157.8(4) 3_567 .
O6 Gd1 O8 C17 83.3(4) . .
O5 Gd1 O8 C17 -135.0(3) . .
O7 Gd1 O8 C17 -0.4(3) . .
N3 Gd1 O8 C17 -53.7(4) 2_556 .
O2 Gd1 O8 C17 100.4(4) . .
O1 Gd1 O8 C17 29.7(4) . .
Gd1 Gd1 O8 C17 133.4(3) 3_567 .
O3 Gd1 O5 C11 -96.9(4) 3_567 .
O2 Gd1 O5 C11 -18.0(4) 3_567 .
O6 Gd1 O5 C11 41.1(5) . .
O7 Gd1 O5 C11 173.1(4) . .
O8 Gd1 O5 C11 -85.4(4) . .
N3 Gd1 O5 C11 -176.5(4) 2_556 .
O2 Gd1 O5 C11 56.8(4) . .
O1 Gd1 O5 C11 106.3(4) . .
Gd1 Gd1 O5 C11 19.8(4) 3_567 .
O3 Gd1 O6 C11 55.4(5) 3_567 3_567
O2 Gd1 O6 C11 3.5(5) 3_567 3_567
O5 Gd1 O6 C11 -59.3(5) . 3_567
O7 Gd1 O6 C11 147.2(5) . 3_567
O8 Gd1 O6 C11 91.9(5) . 3_567
N3 Gd1 O6 C11 -177.2(4) 2_556 3_567
O2 Gd1 O6 C11 -75.2(5) . 3_567
O1 Gd1 O6 C11 -127.2(5) . 3_567
Gd1 Gd1 O6 C11 -36.8(4) 3_567 3_567
O4 Co1 N1 C5 2.9(5) 2_556 .
N2 Co1 N1 C5 44.8(10) 2_556 .
N5 Co1 N1 C5 97.1(5) 4_475 .
N4 Co1 N1 C5 -88.9(5) 1_655 .
O1 Co1 N1 C5 -175.6(5) . .
O4 Co1 N1 C2 -174.8(3) 2_556 .
N2 Co1 N1 C2 -132.9(7) 2_556 .
N5 Co1 N1 C2 -80.7(3) 4_475 .
N4 Co1 N1 C2 93.4(3) 1_655 .
O1 Co1 N1 C2 6.6(3) . .
Gd1 O2 C1 O1 -157.8(4) 3_567 .
Gd1 O2 C1 O1 -16.1(4) . .
Gd1 O2 C1 C2 20.4(8) 3_567 .
Gd1 O2 C1 C2 162.0(3) . .
Co1 O1 C1 O2 -170.5(3) . .
Gd1 O1 C1 O2 15.7(4) . .
Co1 O1 C1 C2 11.3(5) . .
Gd1 O1 C1 C2 -162.5(3) . .
C5 N1 C2 C3 0.6(5) . .
Co1 N1 C2 C3 179.2(3) . .
C5 N1 C2 C1 178.2(4) . .
Co1 N1 C2 C1 -3.3(5) . .
O2 C1 C2 N1 176.0(4) . .
O1 C1 C2 N1 -5.9(6) . .
O2 C1 C2 C3 -7.2(8) . .
O1 C1 C2 C3 170.9(5) . .
C5 N2 C3 C2 2.7(5) . .
Co1 N2 C3 C2 173.7(3) 2_546 .
C5 N2 C3 C4 -168.1(4) . .
Co1 N2 C3 C4 2.8(5) 2_546 .
N1 C2 C3 N2 -2.2(5) . .
C1 C2 C3 N2 -179.2(4) . .
N1 C2 C3 C4 166.2(5) . .
C1 C2 C3 C4 -10.8(9) . .
Gd1 O3 C4 O4 -147.2(5) 3_567 .
Gd1 O3 C4 C3 39.6(10) 3_567 .
Co1 O4 C4 O3 -169.3(4) 2_546 .
Co1 O4 C4 C3 4.2(6) 2_546 .
N2 C3 C4 O3 169.0(4) . .
C2 C3 C4 O3 1.3(9) . .
N2 C3 C4 O4 -4.6(6) . .
C2 C3 C4 O4 -172.3(5) . .
C2 N1 C5 N2 1.2(5) . .
Co1 N1 C5 N2 -176.7(3) . .
C2 N1 C5 C6 -172.8(4) . .
Co1 N1 C5 C6 9.3(8) . .
C3 N2 C5 N1 -2.5(5) . .
Co1 N2 C5 N1 -168.3(4) 2_546 .
C3 N2 C5 C6 172.0(4) . .
Co1 N2 C5 C6 6.2(7) 2_546 .
N1 C5 C6 C10 -152.0(5) . .
N2 C5 C6 C10 34.3(6) . .
N1 C5 C6 C7 37.4(7) . .
N2 C5 C6 C7 -136.3(5) . .
C10 C6 C7 C8 1.8(8) . .
C5 C6 C7 C8 172.5(5) . .
C6 C7 C8 C9 -4.1(9) . .
C10 N3 C9 C8 1.4(8) . .
Gd1 N3 C9 C8 -157.6(5) 2_546 .
C7 C8 C9 N3 2.6(9) . .
C9 N3 C10 C6 -4.1(8) . .
Gd1 N3 C10 C6 157.2(4) 2_546 .
C7 C6 C10 N3 2.5(7) . .
C5 C6 C10 N3 -168.8(4) . .
Gd1 O7 C17 O8 -0.8(6) . .
Gd1 O7 C17 C18 178.8(5) . .
Gd1 O8 C17 O7 0.8(6) . .
Gd1 O8 C17 C18 -178.8(5) . .
O7 C17 C18 C22 -8.2(9) . .
O8 C17 C18 C22 171.4(6) . .
O7 C17 C18 C19 172.2(6) . .
O8 C17 C18 C19 -8.2(9) . .
C22 C18 C19 C20 -0.9(9) . .
C17 C18 C19 C20 178.7(5) . .
C19 C18 C22 C21 1.2(10) . .
C17 C18 C22 C21 -178.4(6) . .
C21 N5 C20 C19 1.8(9) . .
Co1 N5 C20 C19 -165.0(4) 4_676 .
C18 C19 C20 N5 -0.7(9) . .
C20 N5 C21 C22 -1.5(9) . .
Co1 N5 C21 C22 166.0(5) 4_676 .
C18 C22 C21 N5 0.0(11) . .
Gd1 O5 C11 O6 -6.2(7) . 3_567
Gd1 O5 C11 C12 174.7(3) . .
O5 C11 C12 C16 -179.2(5) . .
O6 C11 C12 C16 1.6(7) 3_567 .
O5 C11 C12 C13 2.1(7) . .
O6 C11 C12 C13 -177.1(5) 3_567 .
C13 C12 C16 C15 -0.3(8) . .
C11 C12 C16 C15 -179.1(5) . .
C16 C12 C13 C14 -2.0(8) . .
C11 C12 C13 C14 176.7(5) . .
C14 N4 C15 C16 -3.7(8) . .
Co1 N4 C15 C16 167.9(4) 1_455 .
C12 C16 C15 N4 3.3(9) . .
C15 N4 C14 C13 1.2(8) . .
Co1 N4 C14 C13 -169.8(4) 1_455 .
C12 C13 C14 N4 1.6(9) . .
